data_7703542
loop_
_publ_author_name
'Levchenko, Volodymyr'
'Glessi, Cristiano'
'\/Oien-\/Odegaard, Sigurd'
'Tilset, Mats'

_publ_section_title
;
 Organometallic chemistry in aqua regia: metal and ligand based oxidations
 of (NHC)AuCl complexes.
;
_journal_issue 11
_journal_name_full 'Dalton transactions (Cambridge, England : 2003)'
_journal_page_first 3473
_journal_page_last 3479
_journal_paper_doi 10.1039/c9dt04472h
_journal_volume 49
_journal_year 2020
_chemical_formula_moiety 'C26 H22 Au Cl N2 O4'
_chemical_formula_sum 'C26 H22 Au Cl N2 O4'
_chemical_formula_weight 658.88
_space_group_crystal_system monoclinic
_space_group_IT_number 14
_space_group_name_Hall '-P 2yn'
_space_group_name_H-M_alt 'P 1 21/n 1'
_atom_sites_solution_hydrogens geom
_audit_creation_date 2019-10-15
_audit_creation_method
;
Olex2 1.2
(compiled 2018.05.29 svn.r3508 for OlexSys, GUI svn.r5506)
;
_audit_update_record
;
2019-10-23 deposited with the CCDC.	2020-02-17 downloaded from the CCDC.
;
_cell_angle_alpha 90
_cell_angle_beta 91.350(10)
_cell_angle_gamma 90
_cell_formula_units_Z 4
_cell_length_a 8.684(2)
_cell_length_b 20.099(5)
_cell_length_c 13.321(3)
_cell_measurement_reflns_used 9499
_cell_measurement_temperature 100(2)
_cell_measurement_theta_max 30.558
_cell_measurement_theta_min 2.554
_cell_volume 2324.4(9)
_computing_cell_refinement 'APEX3 (Bruker, 2018)'
_computing_data_collection 'APEX3 (Bruker, 2018)'
_computing_data_reduction 'APEX3 (Bruker, 2018)'
_computing_molecular_graphics 'Diamond v4 (Brandenburg, 2014)'
_computing_publication_material 'Olex2 (Dolomanov et al., 2009)'
_computing_structure_refinement 'SHELXL (Sheldrick, 2015b)'
_computing_structure_solution 'SHELXT (Sheldrick, 2015a)'
_diffrn_ambient_temperature 100.15
_diffrn_detector 'Bruker APEX2 area detector'
_diffrn_detector_area_resol_mean 7.9
_diffrn_detector_type 'CMOS area detector'
_diffrn_measured_fraction_theta_full 0.981
_diffrn_measured_fraction_theta_max 0.985
_diffrn_measurement_device 'three-circle diffractometer'
_diffrn_measurement_device_type 'Bruker Photon100 area detector'
_diffrn_measurement_method '\w and \f scans'
_diffrn_radiation_monochromator 'mirror optics'
_diffrn_radiation_probe x-ray
_diffrn_radiation_type MoK\a
_diffrn_radiation_wavelength 0.71073
_diffrn_reflns_av_R_equivalents 0.0192
_diffrn_reflns_av_unetI/netI 0.0201
_diffrn_reflns_Laue_measured_fraction_full 0.981
_diffrn_reflns_Laue_measured_fraction_max 0.985
_diffrn_reflns_limit_h_max 12
_diffrn_reflns_limit_h_min -9
_diffrn_reflns_limit_k_max 28
_diffrn_reflns_limit_k_min -28
_diffrn_reflns_limit_l_max 19
_diffrn_reflns_limit_l_min -18
_diffrn_reflns_number 23470
_diffrn_reflns_point_group_measured_fraction_full 0.981
_diffrn_reflns_point_group_measured_fraction_max 0.985
_diffrn_reflns_theta_full 25.242
_diffrn_reflns_theta_max 30.591
_diffrn_reflns_theta_min 2.539
_diffrn_source 'microfocus sealed X-ray tube'
_diffrn_source_type 'Incoatec I\ms'
_diffrn_standards_number 0
_exptl_absorpt_coefficient_mu 6.481
_exptl_absorpt_correction_T_max 0.7461
_exptl_absorpt_correction_T_min 0.4395
_exptl_absorpt_correction_type multi-scan
_exptl_absorpt_process_details
;
SADABS-2016/2 (Bruker,2016/2) was used for absorption correction. 
wR2(int) was 0.1070 before and 0.0308 after correction. 
The Ratio of minimum to maximum transmission is 0.5891. 
The \l/2 correction factor is Not present.'
;
_exptl_crystal_colour colourless
_exptl_crystal_density_diffrn 1.883
_exptl_crystal_description block
_exptl_crystal_F_000 1280
_exptl_crystal_recrystallization_method 'Re-crystallisation from solvent'
_exptl_crystal_size_max 0.41
_exptl_crystal_size_mid 0.202
_exptl_crystal_size_min 0.177
_exptl_transmission_factor_max 1.0000
_exptl_transmission_factor_min 0.5891
_refine_diff_density_max 1.975
_refine_diff_density_min -1.675
_refine_diff_density_rms 0.173
_refine_ls_extinction_method none
_refine_ls_goodness_of_fit_ref 1.135
_refine_ls_hydrogen_treatment constr
_refine_ls_matrix_type full
_refine_ls_number_parameters 309
_refine_ls_number_reflns 7051
_refine_ls_number_restraints 0
_refine_ls_restrained_S_all 1.135
_refine_ls_R_factor_all 0.0230
_refine_ls_R_factor_gt 0.0217
_refine_ls_shift/su_max 0.002
_refine_ls_shift/su_mean 0.000
_refine_ls_structure_factor_coef Fsqd
_refine_ls_weighting_details 'w=1/[\s^2^(Fo^2^)+(0.0330P)^2^+5.9097P] where P=(Fo^2^+2Fc^2^)/3'
_refine_ls_weighting_scheme calc
_refine_ls_wR_factor_gt 0.0619
_refine_ls_wR_factor_ref 0.0683
_reflns_Friedel_coverage 0.000
_reflns_number_gt 6777
_reflns_number_total 7051
_reflns_threshold_expression 'I > 2\s(I)'
_cod_data_source_file c9dt04472h2.cif
_cod_data_source_block mo_lv67_029c_0m_a_pl
_cod_depositor_comments 'Adding full bibliography for 7703541--7703546.cif.'
_cod_database_code 7703542
_shelx_shelxl_version_number 2018/3
_shelx_space_group_comment
;
The symmetry employed for this shelxl refinement is uniquely defined
by the following loop, which should always be used as a source of
symmetry information in preference to the above space-group names.
They are only intended as comments.
;
_shelx_estimated_absorpt_t_max 0.393
_shelx_estimated_absorpt_t_min 0.176
_olex2_refinement_description
;
1. Fixed Uiso
 At 1.2 times of:
  All C(H) groups, All C(H,H) groups
 At 1.5 times of:
  All C(H,H,H) groups
2.a Secondary CH2 refined with riding coordinates:
 C4(H4A,H4B)
2.b Aromatic/amide H refined with riding coordinates:
 C15(H15), C6(H6), C19(H19), C2(H2), C23(H23), C22(H22), C14(H14), C26(H26),
 C3(H3), C25(H25), C24(H24), C20(H20), C11(H11), C10(H10)
2.c Idealised Me refined as rotating group:
 C18(H18A,H18B,H18C), C9(H9A,H9B,H9C)
;
_olex2_submission_special_instructions 'No special instructions were received'

loop_
_space_group_symop_operation_xyz
'x, y, z'
'-x+1/2, y+1/2, -z+1/2'
'-x, -y, -z'
'x-1/2, -y-1/2, z-1/2'

loop_
_atom_site_label
_atom_site_type_symbol
_atom_site_fract_x
_atom_site_fract_y
_atom_site_fract_z
_atom_site_U_iso_or_equiv
_atom_site_adp_type
_atom_site_occupancy
_atom_site_site_symmetry_order
_atom_site_calc_flag
_atom_site_refinement_flags_posn
_atom_site_refinement_flags_adp
_atom_site_refinement_flags_occupancy
_atom_site_disorder_assembly
_atom_site_disorder_group
Au1 Au 0.81289(2) 0.71256(2) 0.91043(2) 0.01143(4) Uani 1 1 d . . . . .
Cl1 Cl 1.05458(7) 0.68299(3) 0.97711(5) 0.01574(11) Uani 1 1 d . . . . .
O1 O 0.3875(2) 0.63057(10) 0.34021(14) 0.0156(4) Uani 1 1 d . . . . .
O3 O 0.8549(2) 0.53816(11) 1.11853(15) 0.0179(4) Uani 1 1 d . . . . .
O4 O 0.6732(2) 0.60840(12) 1.17269(15) 0.0196(4) Uani 1 1 d . . . . .
O2 O 0.2108(2) 0.55107(10) 0.36484(14) 0.0167(4) Uani 1 1 d . . . . .
N2 N 0.5529(3) 0.72550(11) 0.75766(16) 0.0122(4) Uani 1 1 d . . . . .
N1 N 0.4985(3) 0.77684(11) 0.89391(17) 0.0128(4) Uani 1 1 d . . . . .
C8 C 0.3155(3) 0.58599(13) 0.39607(18) 0.0122(4) Uani 1 1 d . . . . .
C1 C 0.6094(3) 0.73855(12) 0.85161(18) 0.0113(4) Uani 1 1 d . . . . .
C15 C 0.7508(3) 0.54746(14) 0.92472(19) 0.0151(5) Uani 1 1 d . . . . .
H15 H 0.852578 0.531837 0.937841 0.018 Uiso 1 1 calc R . . . .
C4 C 0.6295(3) 0.68562(13) 0.68121(19) 0.0132(4) Uani 1 1 d . . . . .
H4A H 0.724611 0.665913 0.710958 0.016 Uiso 1 1 calc R . . . .
H4B H 0.659654 0.714987 0.625330 0.016 Uiso 1 1 calc R . . . .
C6 C 0.4741(3) 0.63356(13) 0.54062(18) 0.0119(4) Uani 1 1 d . . . . .
H6 H 0.503386 0.669692 0.499235 0.014 Uiso 1 1 calc R . . . .
C18 C 0.9427(3) 0.54841(16) 1.2102(2) 0.0206(5) Uani 1 1 d . . . . .
H18A H 1.043687 0.527072 1.204926 0.031 Uiso 1 1 calc GR . . . .
H18B H 0.887704 0.528916 1.266488 0.031 Uiso 1 1 calc GR . . . .
H18C H 0.956627 0.596221 1.221696 0.031 Uiso 1 1 calc GR . . . .
C5 C 0.5274(3) 0.63057(12) 0.64025(18) 0.0110(4) Uani 1 1 d . . . . .
C19 C 0.5081(3) 0.58957(13) 0.98449(18) 0.0134(4) Uani 1 1 d . . . . .
H19 H 0.446021 0.603216 1.038514 0.016 Uiso 1 1 calc R . . . .
C2 C 0.3760(3) 0.78790(14) 0.8261(2) 0.0169(5) Uani 1 1 d . . . . .
H2 H 0.285484 0.813059 0.837623 0.020 Uiso 1 1 calc R . . . .
C7 C 0.3780(3) 0.58366(12) 0.50145(18) 0.0113(4) Uani 1 1 d . . . . .
C23 C 0.4732(3) 0.90179(14) 1.0983(2) 0.0176(5) Uani 1 1 d . . . . .
H23 H 0.446441 0.947303 1.105946 0.021 Uiso 1 1 calc R . . . .
C16 C 0.6590(3) 0.56875(12) 1.00343(18) 0.0120(4) Uani 1 1 d . . . . .
C22 C 0.4664(3) 0.87243(13) 1.0034(2) 0.0151(5) Uani 1 1 d . . . . .
H22 H 0.434792 0.897825 0.946366 0.018 Uiso 1 1 calc R . . . .
C14 C 0.6909(3) 0.54949(14) 0.82680(19) 0.0155(5) Uani 1 1 d . . . . .
H14 H 0.752983 0.535648 0.772874 0.019 Uiso 1 1 calc R . . . .
C26 C 0.5487(3) 0.76735(14) 1.0756(2) 0.0148(5) Uani 1 1 d . . . . .
H26 H 0.572938 0.721565 1.068006 0.018 Uiso 1 1 calc R . . . .
C3 C 0.4119(3) 0.75566(14) 0.7407(2) 0.0167(5) Uani 1 1 d . . . . .
H3 H 0.351499 0.754064 0.680357 0.020 Uiso 1 1 calc R . . . .
C17 C 0.7265(3) 0.57442(13) 1.10698(19) 0.0129(4) Uani 1 1 d . . . . .
C25 C 0.5553(3) 0.79734(15) 1.1704(2) 0.0161(5) Uani 1 1 d . . . . .
H25 H 0.584580 0.771671 1.227633 0.019 Uiso 1 1 calc R . . . .
C24 C 0.5194(3) 0.86442(15) 1.1818(2) 0.0174(5) Uani 1 1 d . . . . .
H24 H 0.526320 0.884610 1.246228 0.021 Uiso 1 1 calc R . . . .
C20 C 0.4477(3) 0.59045(13) 0.88630(19) 0.0135(4) Uani 1 1 d . . . . .
H20 H 0.344136 0.603767 0.873605 0.016 Uiso 1 1 calc R . . . .
C12 C 0.4842(3) 0.57657(13) 0.70061(18) 0.0116(4) Uani 1 1 d . . . . .
C9 C 0.3270(3) 0.63728(14) 0.23852(19) 0.0167(5) Uani 1 1 d . . . . .
H9A H 0.391794 0.668110 0.201226 0.025 Uiso 1 1 calc GR . . . .
H9B H 0.221578 0.654580 0.239960 0.025 Uiso 1 1 calc GR . . . .
H9C H 0.326717 0.593697 0.205531 0.025 Uiso 1 1 calc GR . . . .
C11 C 0.3914(3) 0.52623(13) 0.66022(19) 0.0148(5) Uani 1 1 d . . . . .
H11 H 0.365214 0.489088 0.700498 0.018 Uiso 1 1 calc R . . . .
C10 C 0.3366(3) 0.52996(13) 0.56121(19) 0.0139(4) Uani 1 1 d . . . . .
H10 H 0.271343 0.496032 0.534568 0.017 Uiso 1 1 calc R . . . .
C21 C 0.5060(3) 0.80575(13) 0.99259(19) 0.0126(4) Uani 1 1 d . . . . .
C13 C 0.5408(3) 0.57160(12) 0.80681(18) 0.0122(4) Uani 1 1 d . . . . .

loop_
_atom_site_aniso_label
_atom_site_aniso_U_11
_atom_site_aniso_U_22
_atom_site_aniso_U_33
_atom_site_aniso_U_23
_atom_site_aniso_U_13
_atom_site_aniso_U_12
Au1 0.01226(6) 0.01124(6) 0.01067(5) -0.00218(3) -0.00228(3) 0.00018(3)
Cl1 0.0112(2) 0.0183(3) 0.0173(3) -0.0074(2) -0.0072(2) 0.0031(2)
O1 0.0205(9) 0.0166(9) 0.0095(8) 0.0006(6) -0.0022(7) -0.0029(7)
O3 0.0212(10) 0.0201(9) 0.0122(8) -0.0029(7) -0.0071(7) 0.0065(8)
O4 0.0205(10) 0.0270(11) 0.0111(8) -0.0035(7) -0.0019(7) 0.0041(8)
O2 0.0187(9) 0.0201(9) 0.0113(8) -0.0016(7) -0.0024(7) -0.0037(7)
N2 0.0141(10) 0.0111(9) 0.0111(9) -0.0010(7) -0.0025(7) -0.0007(8)
N1 0.0144(10) 0.0127(9) 0.0111(9) -0.0012(7) -0.0021(7) -0.0003(8)
C8 0.0149(11) 0.0134(11) 0.0081(9) -0.0015(8) -0.0007(8) 0.0021(8)
C1 0.0130(10) 0.0096(10) 0.0114(10) 0.0001(8) -0.0010(8) -0.0020(8)
C15 0.0169(12) 0.0171(12) 0.0110(10) -0.0020(8) -0.0036(8) 0.0048(9)
C4 0.0140(11) 0.0140(11) 0.0116(10) -0.0026(8) 0.0000(8) -0.0026(9)
C6 0.0142(10) 0.0121(10) 0.0094(10) -0.0002(8) -0.0010(8) 0.0010(8)
C18 0.0197(13) 0.0289(15) 0.0128(11) -0.0026(10) -0.0070(9) 0.0035(11)
C5 0.0125(10) 0.0107(10) 0.0096(9) -0.0015(8) -0.0015(8) 0.0004(8)
C19 0.0159(11) 0.0143(11) 0.0100(10) 0.0003(8) 0.0001(8) -0.0011(9)
C2 0.0148(12) 0.0196(13) 0.0163(12) -0.0018(9) -0.0038(9) 0.0024(9)
C7 0.0140(10) 0.0118(10) 0.0080(9) -0.0011(8) -0.0011(8) 0.0016(8)
C23 0.0199(12) 0.0149(11) 0.0182(12) -0.0038(9) 0.0026(9) 0.0000(10)
C16 0.0168(11) 0.0104(10) 0.0087(10) 0.0004(8) -0.0026(8) -0.0009(8)
C22 0.0169(11) 0.0135(11) 0.0150(11) 0.0002(9) 0.0011(9) 0.0012(9)
C14 0.0177(12) 0.0188(12) 0.0098(10) -0.0024(9) -0.0024(9) 0.0042(9)
C26 0.0141(11) 0.0150(11) 0.0152(11) -0.0011(9) 0.0002(9) 0.0015(9)
C3 0.0151(12) 0.0188(12) 0.0158(11) -0.0011(9) -0.0048(9) 0.0009(9)
C17 0.0152(11) 0.0134(11) 0.0100(10) 0.0023(8) -0.0020(8) -0.0016(9)
C25 0.0132(11) 0.0222(12) 0.0128(11) -0.0007(9) 0.0012(9) 0.0015(10)
C24 0.0154(11) 0.0223(13) 0.0146(11) -0.0045(9) 0.0009(9) -0.0012(10)
C20 0.0133(11) 0.0163(11) 0.0107(10) 0.0011(8) -0.0014(8) -0.0005(9)
C12 0.0136(10) 0.0129(10) 0.0082(9) -0.0007(8) -0.0015(8) 0.0015(8)
C9 0.0243(13) 0.0172(12) 0.0085(10) 0.0020(9) -0.0018(9) -0.0005(10)
C11 0.0188(12) 0.0137(11) 0.0117(10) 0.0015(8) -0.0024(9) -0.0025(9)
C10 0.0163(11) 0.0134(11) 0.0119(10) -0.0009(8) -0.0027(8) -0.0026(9)
C21 0.0133(11) 0.0138(11) 0.0107(10) -0.0021(8) 0.0007(8) -0.0002(9)
C13 0.0160(11) 0.0109(10) 0.0095(10) -0.0001(8) -0.0030(8) -0.0011(8)

loop_
_atom_type_symbol
_atom_type_description
_atom_type_scat_dispersion_real
_atom_type_scat_dispersion_imag
_atom_type_scat_source
C C 0.0030 0.0020 'International Tables Vol C Tables 4.2.6.8 and 6.1.1.4'
H H 0.0000 0.0000 'International Tables Vol C Tables 4.2.6.8 and 6.1.1.4'
Au Au -2.0130 8.8020 'International Tables Vol C Tables 4.2.6.8 and 6.1.1.4'
Cl Cl 0.1480 0.1590 'International Tables Vol C Tables 4.2.6.8 and 6.1.1.4'
N N 0.0060 0.0030 'International Tables Vol C Tables 4.2.6.8 and 6.1.1.4'
O O 0.0110 0.0060 'International Tables Vol C Tables 4.2.6.8 and 6.1.1.4'

loop_
_geom_angle_atom_site_label_1
_geom_angle_atom_site_label_2
_geom_angle_atom_site_label_3
_geom_angle
_geom_angle_site_symmetry_1
_geom_angle_site_symmetry_3
_geom_angle_publ_flag
C1 Au1 Cl1 178.92(7) . . ?
C8 O1 C9 114.9(2) . . ?
C17 O3 C18 116.3(2) . . ?
C1 N2 C4 125.8(2) . . ?
C1 N2 C3 111.4(2) . . ?
C3 N2 C4 122.8(2) . . ?
C1 N1 C2 110.9(2) . . ?
C1 N1 C21 126.0(2) . . ?
C2 N1 C21 123.0(2) . . ?
O1 C8 C7 112.4(2) . . ?
O2 C8 O1 123.8(2) . . ?
O2 C8 C7 123.8(2) . . ?
N2 C1 Au1 127.65(19) . . ?
N2 C1 N1 104.3(2) . . ?
N1 C1 Au1 127.99(18) . . ?
C16 C15 H15 120.5 . . ?
C14 C15 H15 120.5 . . ?
C14 C15 C16 119.0(2) . . ?
N2 C4 H4A 109.2 . . ?
N2 C4 H4B 109.2 . . ?
N2 C4 C5 112.2(2) . . ?
H4A C4 H4B 107.9 . . ?
C5 C4 H4A 109.2 . . ?
C5 C4 H4B 109.2 . . ?
C5 C6 H6 119.8 . . ?
C5 C6 C7 120.4(2) . . ?
C7 C6 H6 119.8 . . ?
O3 C18 H18A 109.5 . . ?
O3 C18 H18B 109.5 . . ?
O3 C18 H18C 109.5 . . ?
H18A C18 H18B 109.5 . . ?
H18A C18 H18C 109.5 . . ?
H18B C18 H18C 109.5 . . ?
C6 C5 C4 119.3(2) . . ?
C6 C5 C12 119.3(2) . . ?
C12 C5 C4 121.4(2) . . ?
C16 C19 H19 119.9 . . ?
C16 C19 C20 120.3(2) . . ?
C20 C19 H19 119.9 . . ?
N1 C2 H2 126.9 . . ?
C3 C2 N1 106.3(2) . . ?
C3 C2 H2 126.9 . . ?
C6 C7 C8 121.9(2) . . ?
C10 C7 C8 117.9(2) . . ?
C10 C7 C6 120.2(2) . . ?
C22 C23 H23 120.0 . . ?
C24 C23 H23 120.0 . . ?
C24 C23 C22 120.1(3) . . ?
C15 C16 C17 119.9(2) . . ?
C19 C16 C15 120.4(2) . . ?
C19 C16 C17 119.5(2) . . ?
C23 C22 H22 120.2 . . ?
C21 C22 C23 119.7(2) . . ?
C21 C22 H22 120.2 . . ?
C15 C14 H14 119.5 . . ?
C15 C14 C13 120.9(2) . . ?
C13 C14 H14 119.5 . . ?
C25 C26 H26 120.6 . . ?
C21 C26 H26 120.6 . . ?
C21 C26 C25 118.9(3) . . ?
N2 C3 H3 126.4 . . ?
C2 C3 N2 107.1(2) . . ?
C2 C3 H3 126.4 . . ?
O3 C17 C16 111.9(2) . . ?
O4 C17 O3 123.8(2) . . ?
O4 C17 C16 124.3(2) . . ?
C26 C25 H25 119.7 . . ?
C24 C25 C26 120.7(3) . . ?
C24 C25 H25 119.7 . . ?
C23 C24 H24 120.1 . . ?
C25 C24 C23 119.7(3) . . ?
C25 C24 H24 120.1 . . ?
C19 C20 H20 120.2 . . ?
C19 C20 C13 119.6(2) . . ?
C13 C20 H20 120.2 . . ?
C5 C12 C13 120.5(2) . . ?
C11 C12 C5 119.9(2) . . ?
C11 C12 C13 119.5(2) . . ?
O1 C9 H9A 109.5 . . ?
O1 C9 H9B 109.5 . . ?
O1 C9 H9C 109.5 . . ?
H9A C9 H9B 109.5 . . ?
H9A C9 H9C 109.5 . . ?
H9B C9 H9C 109.5 . . ?
C12 C11 H11 119.7 . . ?
C10 C11 C12 120.5(2) . . ?
C10 C11 H11 119.7 . . ?
C7 C10 H10 120.1 . . ?
C11 C10 C7 119.7(2) . . ?
C11 C10 H10 120.1 . . ?
C22 C21 N1 118.5(2) . . ?
C26 C21 N1 120.5(2) . . ?
C26 C21 C22 120.9(2) . . ?
C14 C13 C20 119.7(2) . . ?
C14 C13 C12 119.2(2) . . ?
C20 C13 C12 121.1(2) . . ?

loop_
_geom_bond_atom_site_label_1
_geom_bond_atom_site_label_2
_geom_bond_distance
_geom_bond_site_symmetry_2
_geom_bond_publ_flag
Au1 Cl1 2.3366(8) . ?
Au1 C1 1.986(3) . ?
O1 C8 1.330(3) . ?
O1 C9 1.448(3) . ?
O3 C18 1.440(3) . ?
O3 C17 1.338(3) . ?
O4 C17 1.211(3) . ?
O2 C8 1.214(3) . ?
N2 C1 1.359(3) . ?
N2 C4 1.468(3) . ?
N2 C3 1.380(3) . ?
N1 C1 1.365(3) . ?
N1 C2 1.397(4) . ?
N1 C21 1.437(3) . ?
C8 C7 1.494(3) . ?
C15 H15 0.9500 . ?
C15 C16 1.399(4) . ?
C15 C14 1.394(3) . ?
C4 H4A 0.9900 . ?
C4 H4B 0.9900 . ?
C4 C5 1.512(3) . ?
C6 H6 0.9500 . ?
C6 C5 1.397(3) . ?
C6 C7 1.398(3) . ?
C18 H18A 0.9800 . ?
C18 H18B 0.9800 . ?
C18 H18C 0.9800 . ?
C5 C12 1.407(3) . ?
C19 H19 0.9500 . ?
C19 C16 1.393(4) . ?
C19 C20 1.398(3) . ?
C2 H2 0.9500 . ?
C2 C3 1.352(4) . ?
C7 C10 1.393(4) . ?
C23 H23 0.9500 . ?
C23 C22 1.395(4) . ?
C23 C24 1.394(4) . ?
C16 C17 1.490(3) . ?
C22 H22 0.9500 . ?
C22 C21 1.392(4) . ?
C14 H14 0.9500 . ?
C14 C13 1.396(4) . ?
C26 H26 0.9500 . ?
C26 C25 1.400(4) . ?
C26 C21 1.391(4) . ?
C3 H3 0.9500 . ?
C25 H25 0.9500 . ?
C25 C24 1.393(4) . ?
C24 H24 0.9500 . ?
C20 H20 0.9500 . ?
C20 C13 1.400(4) . ?
C12 C11 1.394(4) . ?
C12 C13 1.490(3) . ?
C9 H9A 0.9800 . ?
C9 H9B 0.9800 . ?
C9 H9C 0.9800 . ?
C11 H11 0.9500 . ?
C11 C10 1.393(3) . ?
C10 H10 0.9500 . ?

loop_
_geom_torsion_atom_site_label_1
_geom_torsion_atom_site_label_2
_geom_torsion_atom_site_label_3
_geom_torsion_atom_site_label_4
_geom_torsion
_geom_torsion_site_symmetry_1
_geom_torsion_site_symmetry_2
_geom_torsion_site_symmetry_3
_geom_torsion_site_symmetry_4
_geom_torsion_publ_flag
O1 C8 C7 C6 14.2(3) . . . . ?
O1 C8 C7 C10 -166.4(2) . . . . ?
O2 C8 C7 C6 -165.9(3) . . . . ?
O2 C8 C7 C10 13.6(4) . . . . ?
N2 C4 C5 C6 112.2(3) . . . . ?
N2 C4 C5 C12 -67.4(3) . . . . ?
N1 C2 C3 N2 0.4(3) . . . . ?
C8 C7 C10 C11 -179.4(2) . . . . ?
C1 N2 C4 C5 126.6(3) . . . . ?
C1 N2 C3 C2 -0.9(3) . . . . ?
C1 N1 C2 C3 0.2(3) . . . . ?
C1 N1 C21 C22 132.8(3) . . . . ?
C1 N1 C21 C26 -48.6(4) . . . . ?
C15 C16 C17 O3 -20.3(3) . . . . ?
C15 C16 C17 O4 158.8(3) . . . . ?
C15 C14 C13 C20 -1.6(4) . . . . ?
C15 C14 C13 C12 176.6(3) . . . . ?
C4 N2 C1 Au1 3.6(4) . . . . ?
C4 N2 C1 N1 -179.9(2) . . . . ?
C4 N2 C3 C2 180.0(2) . . . . ?
C4 C5 C12 C11 -179.3(2) . . . . ?
C4 C5 C12 C13 -1.2(4) . . . . ?
C6 C5 C12 C11 1.1(4) . . . . ?
C6 C5 C12 C13 179.2(2) . . . . ?
C6 C7 C10 C11 0.1(4) . . . . ?
C18 O3 C17 O4 -8.7(4) . . . . ?
C18 O3 C17 C16 170.3(2) . . . . ?
C5 C6 C7 C8 178.4(2) . . . . ?
C5 C6 C7 C10 -1.0(4) . . . . ?
C5 C12 C11 C10 -2.1(4) . . . . ?
C5 C12 C13 C14 -78.2(3) . . . . ?
C5 C12 C13 C20 100.0(3) . . . . ?
C19 C16 C17 O3 164.6(2) . . . . ?
C19 C16 C17 O4 -16.3(4) . . . . ?
C19 C20 C13 C14 2.6(4) . . . . ?
C19 C20 C13 C12 -175.5(2) . . . . ?
C2 N1 C1 Au1 175.71(19) . . . . ?
C2 N1 C1 N2 -0.8(3) . . . . ?
C2 N1 C21 C22 -43.7(4) . . . . ?
C2 N1 C21 C26 134.9(3) . . . . ?
C7 C6 C5 C4 -179.2(2) . . . . ?
C7 C6 C5 C12 0.4(4) . . . . ?
C23 C22 C21 N1 -179.8(2) . . . . ?
C23 C22 C21 C26 1.7(4) . . . . ?
C16 C15 C14 C13 -0.8(4) . . . . ?
C16 C19 C20 C13 -1.3(4) . . . . ?
C22 C23 C24 C25 -1.4(4) . . . . ?
C14 C15 C16 C19 2.1(4) . . . . ?
C14 C15 C16 C17 -172.9(2) . . . . ?
C26 C25 C24 C23 1.4(4) . . . . ?
C3 N2 C1 Au1 -175.44(19) . . . . ?
C3 N2 C1 N1 1.0(3) . . . . ?
C3 N2 C4 C5 -54.4(3) . . . . ?
C25 C26 C21 N1 179.8(2) . . . . ?
C25 C26 C21 C22 -1.7(4) . . . . ?
C24 C23 C22 C21 -0.1(4) . . . . ?
C20 C19 C16 C15 -1.1(4) . . . . ?
C20 C19 C16 C17 174.0(2) . . . . ?
C12 C11 C10 C7 1.5(4) . . . . ?
C9 O1 C8 O2 2.9(4) . . . . ?
C9 O1 C8 C7 -177.2(2) . . . . ?
C11 C12 C13 C14 99.9(3) . . . . ?
C11 C12 C13 C20 -81.9(3) . . . . ?
C21 N1 C1 Au1 -1.2(4) . . . . ?
C21 N1 C1 N2 -177.6(2) . . . . ?
C21 N1 C2 C3 177.2(2) . . . . ?
C21 C26 C25 C24 0.2(4) . . . . ?
C13 C12 C11 C10 179.8(2) . . . . ?
